data_2106907
loop_
_publ_author_name
'Don, A.'
'Weakley, T.J.R.'

_publ_section_title
;
 Guanidinium heptamolybdate monohydrate
;
_journal_name_full 'Acta Crystallographica B (24,1968-38,1982)'
_journal_page_first 451
_journal_page_last 453
_journal_volume 37
_journal_year 1981
_chemical_formula_sum 'C6 H38 Mo7 N18 O25'
_chemical_name_systematic '(C H6 N3)6 (Mo7 O24) (H2 O)'
_space_group_IT_number 15
_symmetry_space_group_name_Hall '-C 2yc'
_symmetry_space_group_name_H-M 'C 1 2/c 1'
_cell_angle_alpha 90
_cell_angle_beta 92.27
_cell_angle_gamma 90
_cell_formula_units_Z 4
_cell_length_a 11.979
_cell_length_b 15.955
_cell_length_c 19.923
_cell_volume 3804.794
_citation_journal_id_ASTM ACBCAR
_cod_data_source_file Don_ACBCAR_1981_1275.cif
_cod_data_source_block C6H38Mo7N18O25
_cod_database_code 2106907

loop_
_symmetry_equiv_pos_as_xyz
x,y,z
-x,y,-z+1/2
-x,-y,-z
x,-y,z-1/2
x+1/2,y+1/2,z
-x+1/2,y+1/2,-z+1/2
-x+1/2,-y+1/2,-z
x+1/2,-y+1/2,z-1/2

loop_
_atom_site_label
_atom_site_type_symbol
_atom_site_fract_x
_atom_site_fract_y
_atom_site_fract_z
_atom_site_occupancy
_atom_site_U_iso_or_equiv
N4 N-3 -0.1214 0.1682 0.4124 1 0.0
O11 O-2 0.7829 0.2412 0.2329 1 0.0
O4 O-2 0.2184 0.3508 0.4028 1 0.0
O3 O-2 0.4049 0.3532 0.3018 1 0.0
N5 N-3 0.0108 0.1894 0.3352 1 0.0
O5 O-2 0.2425 0.5194 0.3881 1 0.0
C4 C+4 0.0668 0.4625 0.0192 0.5 0.0
O12 O-2 0.8131 0.3404 0.3435 1 0.0
N1 N-3 0.1247 0.0381 0.4479 1 0.0
O9 O-2 0.6043 0.2564 0.317 1 0.0
O7 O-2 0.6241 0.3317 0.4433 1 0.0
C2 C+4 -0.0303 0.2063 0.3912 1 0.0
N11 N-3 0.0074 0.4587 0.0751 0.5 0.0
N7 N-3 0.5939 0.0915 0.2682 1 0.0
N9 N-3 0.1593 0.415 0.0184 0.5 0.0
Mo4 Mo+6 0.7229 0.3212 0.2758 1 0.0
O10 O-2 0.2197 0.4182 0.2753 1 0.0
N3 N-3 0.2523 0.1466 0.4513 1 0.0
N2 N-3 0.2391 0.0591 0.3573 1 0.0
N8 N-3 0.5 -0.0282 0.25 1 0.0
O13 O-2 -0.1534 0.6162 -0.0058 0.5 0.0
O2 O-2 0.6021 0.4168 0.3179 1 0.0
Mo1 Mo+6 0.5 0.4549 0.25 1 0.0
O8 O-2 0.4438 0.2331 0.4086 1 0.0
N6 N-3 0.0189 0.2622 0.4339 1 0.0
C1 C+4 0.2065 0.0801 0.4201 1 0.0
Mo3 Mo+6 0.5212 0.3157 0.3805 1 0.0
N10 N-3 0.0279 0.4983 0.0372 0.5 0.0
C3 C+4 0.5 0.0511 0.25 1 0.0
Mo2 Mo+6 0.2956 0.423 0.3626 1 0.0
O1 O-2 0.4165 0.5216 0.2948 1 0.0
O6 O-2 0.4317 0.4134 0.4151 1 0.0
